data_1521126
loop_
_publ_author_name
'Ganguly, R.'
'Siruguri, V.'
'Gopalakrishnan, I.K.'
'Yakhmi, J.V.'

_publ_section_title
;
 Stability of the layered Sr3 Ti2 O7 structure in La1.2 (Sr1-x Cax)1.8 Mn2
 O7
;
_journal_name_full 'Journal of Physics: Condensed Matter'
_journal_page_first 1683
_journal_page_last 1689
_journal_volume 12
_journal_year 2000
_chemical_formula_sum 'Ca0.4 La0.6 Mn O3'
_chemical_name_systematic '(La0.6 Ca0.4) Mn O3'
_space_group_IT_number 62
_symmetry_space_group_name_Hall '-P 2c 2ab'
_symmetry_space_group_name_H-M 'P b n m'
_cell_angle_alpha 90
_cell_angle_beta 90
_cell_angle_gamma 90
_cell_formula_units_Z 4
_cell_length_a 5.442
_cell_length_b 5.4538
_cell_length_c 7.6792
_cell_volume 227.915
_citation_journal_id_ASTM JCOMEL
_cod_data_source_file Ganguly_JCOMEL_2000_1461.cif
_cod_data_source_block Ca0.4La0.6Mn1O3
_cod_original_cell_volume 227.9154
_cod_original_sg_symbol_Hall '-P 2ac 2n (z,x,y)'
_cod_original_formula_sum 'Ca0.4 La0.6 Mn1 O3'
_cod_database_code 1521126

loop_
_symmetry_equiv_pos_as_xyz
x,y,z
x+1/2,-y+1/2,-z
-x+1/2,y+1/2,-z+1/2
-x,-y,z+1/2
-x,-y,-z
-x-1/2,y-1/2,z
x-1/2,-y-1/2,z-1/2
x,y,-z-1/2

loop_
_atom_site_label
_atom_site_type_symbol
_atom_site_fract_x
_atom_site_fract_y
_atom_site_fract_z
_atom_site_occupancy
_atom_site_U_iso_or_equiv
La1 La+3 0.994 0.019 0.25 0.6 0.0
Mn1 Mn+3 0.5 0 0 1 0.0
Ca1 Ca+2 0.994 0.019 0.25 0.4 0.0
O1 O-2 0.056 0.501 0.25 1 0.0
O2 O-2 0.746 0.294 0.024 1 0.0
